data_1573912
loop_
_publ_author_name
'Datta, Paramita'
'Maji, Subir'
'Biswas, Prativa'
'Jain, Divya'
'Dey, Partha Protim'
'Mandal, Swadhin K.'

_publ_section_title
;
 An organophotocatalytic redox-neutral strategy for late-stage drug
 functionalization with SO<sub>2</sub> gas.
;
_journal_issue 12
_journal_name_full 'Chemical science'
_journal_page_first 5064
_journal_page_last 5075
_journal_paper_doi 10.1039/d4sc08380f
_journal_volume 16
_journal_year 2025
_chemical_formula_moiety 'C11 H13 N O2 S'
_chemical_formula_sum 'C11 H13 N O2 S'
_chemical_formula_weight 223.28
_space_group_crystal_system monoclinic
_space_group_IT_number 14
_space_group_name_Hall '-P 2yn'
_space_group_name_H-M_alt 'P 1 21/n 1'
_atom_sites_solution_hydrogens geom
_atom_sites_solution_primary dual
_audit_creation_date 2024-08-28
_audit_creation_method
;
Olex2 1.5
(compiled 2023.03.06 svn.rbb2c1857 for OlexSys, GUI svn.r6748)
;
_audit_update_record
;
2024-08-28 deposited with the CCDC.	2025-02-13 downloaded from the CCDC.
;
_cell_angle_alpha 90
_cell_angle_beta 99.429(11)
_cell_angle_gamma 90
_cell_formula_units_Z 4
_cell_length_a 9.744(3)
_cell_length_b 8.942(3)
_cell_length_c 12.444(4)
_cell_measurement_reflns_used 9708
_cell_measurement_temperature 293.15
_cell_measurement_theta_max 28.216
_cell_measurement_theta_min 2.468
_cell_volume 1069.6(6)
_computing_cell_refinement 'SAINT V8.40B (?, 2016)'
_computing_data_reduction 'SAINT V8.40B (?, 2016)'
_computing_molecular_graphics 'Olex2 1.5 (Dolomanov et al., 2009)'
_computing_publication_material 'Olex2 1.5 (Dolomanov et al., 2009)'
_computing_structure_refinement 'SHELXL 2018/3 (Sheldrick, 2015)'
_computing_structure_solution 'SHELXT 2018/2 (Sheldrick, 2018)'
_diffrn_ambient_temperature 293.15
_diffrn_measured_fraction_theta_full 0.999
_diffrn_measured_fraction_theta_max 0.994
_diffrn_measurement_device_type 'Bruker D8 QUEST'
_diffrn_measurement_method 'Four-circle Kappa diffractometer'
_diffrn_radiation_type MoK\a
_diffrn_radiation_wavelength 0.71073
_diffrn_reflns_av_R_equivalents 0.0898
_diffrn_reflns_av_unetI/netI 0.0581
_diffrn_reflns_Laue_measured_fraction_full 0.999
_diffrn_reflns_Laue_measured_fraction_max 0.994
_diffrn_reflns_limit_h_max 12
_diffrn_reflns_limit_h_min -12
_diffrn_reflns_limit_k_max 11
_diffrn_reflns_limit_k_min -11
_diffrn_reflns_limit_l_max 16
_diffrn_reflns_limit_l_min -16
_diffrn_reflns_number 36495
_diffrn_reflns_point_group_measured_fraction_full 0.999
_diffrn_reflns_point_group_measured_fraction_max 0.994
_diffrn_reflns_theta_full 25.242
_diffrn_reflns_theta_max 28.295
_diffrn_reflns_theta_min 2.468
_diffrn_source_current 1.4
_diffrn_source_power 0.07
_diffrn_source_voltage 50.0
_exptl_absorpt_coefficient_mu 0.281
_exptl_absorpt_correction_T_max 0.9615
_exptl_absorpt_correction_T_min 0.8268
_exptl_absorpt_correction_type multi-scan
_exptl_absorpt_process_details
;
SADABS-2016/2 (Bruker,2016/2) was used for absorption correction.
wR2(int) was 0.1596 before and 0.1196 after correction.
The Ratio of minimum to maximum transmission is 0.8599.
The \l/2 correction factor is 0.00150.
;
_exptl_crystal_colour 'clear light colourless'
_exptl_crystal_colour_lustre clear
_exptl_crystal_colour_modifier light
_exptl_crystal_colour_primary colourless
_exptl_crystal_density_diffrn 1.387
_exptl_crystal_description block
_exptl_crystal_F_000 472
_exptl_crystal_size_max 0.164
_exptl_crystal_size_mid 0.158
_exptl_crystal_size_min 0.148
_refine_diff_density_max 0.300
_refine_diff_density_min -0.523
_refine_diff_density_rms 0.070
_refine_ls_extinction_method none
_refine_ls_goodness_of_fit_ref 1.052
_refine_ls_hydrogen_treatment constr
_refine_ls_matrix_type full
_refine_ls_number_parameters 136
_refine_ls_number_reflns 2643
_refine_ls_number_restraints 0
_refine_ls_restrained_S_all 1.052
_refine_ls_R_factor_all 0.0401
_refine_ls_R_factor_gt 0.0383
_refine_ls_shift/su_max 0.001
_refine_ls_shift/su_mean 0.000
_refine_ls_structure_factor_coef Fsqd
_refine_ls_weighting_details 'w=1/[\s^2^(Fo^2^)+(0.0499P)^2^+0.4133P] where P=(Fo^2^+2Fc^2^)/3'
_refine_ls_weighting_scheme calc
_refine_ls_wR_factor_gt 0.1009
_refine_ls_wR_factor_ref 0.1029
_reflns_Friedel_coverage 0.000
_reflns_number_gt 2479
_reflns_number_total 2643
_reflns_threshold_expression 'I > 2\s(I)'
_cod_data_source_file d4sc08380f2.cif
_cod_data_source_block skmpd5
_cod_depositor_comments 'Adding full bibliography for 1573911--1573921.cif.'
_cod_original_cell_volume 1069.5(6)
_cod_database_code 1573912
_shelx_shelxl_version_number 2018/3
_shelx_space_group_comment
;
The symmetry employed for this shelxl refinement is uniquely defined
by the following loop, which should always be used as a source of
symmetry information in preference to the above space-group names.
They are only intended as comments.
;
_olex2_refinement_description
;
1.a Ternary CH refined with riding coordinates:
 C10(H10), C8(H8)
1.b Secondary CH2 refined with riding coordinates:
 C11(H11A,H11B), C9(H9A,H9B), C7(H7A,H7B)
1.c Aromatic/amide H refined with riding coordinates:
 C6(H6), C2(H2), C5(H5), C4(H4), C3(H3)
;
_olex2_submission_special_instructions 'No special instructions were received'

loop_
_space_group_symop_operation_xyz
'x, y, z'
'-x+1/2, y+1/2, -z+1/2'
'-x, -y, -z'
'x-1/2, -y-1/2, z-1/2'

loop_
_atom_site_label
_atom_site_type_symbol
_atom_site_fract_x
_atom_site_fract_y
_atom_site_fract_z
_atom_site_U_iso_or_equiv
_atom_site_adp_type
_atom_site_occupancy
_atom_site_site_symmetry_order
_atom_site_calc_flag
_atom_site_refinement_flags_posn
_atom_site_refinement_flags_adp
_atom_site_refinement_flags_occupancy
_atom_site_disorder_assembly
_atom_site_disorder_group
S001 S 0.57432(3) 0.83227(3) 0.71096(2) 0.01987(12) Uani 1 1 d . . . . .
O2 O 0.49637(10) 0.96448(10) 0.67386(8) 0.0279(2) Uani 1 1 d . . . . .
O1 O 0.63147(10) 0.81547(11) 0.82430(7) 0.0282(2) Uani 1 1 d . . . . .
N1 N 0.47088(10) 0.69129(11) 0.67762(8) 0.0210(2) Uani 1 1 d . . . . .
C1 C 0.71386(12) 0.81759(13) 0.63682(10) 0.0196(2) Uani 1 1 d . . . . .
C6 C 0.82648(12) 0.72592(14) 0.67669(10) 0.0232(3) Uani 1 1 d . . . . .
H6 H 0.829150 0.674948 0.742146 0.028 Uiso 1 1 calc R U . . .
C10 C 0.40110(13) 0.44189(15) 0.65521(11) 0.0262(3) Uani 1 1 d . . . . .
H10 H 0.418090 0.336535 0.640106 0.031 Uiso 1 1 calc R U . . .
C11 C 0.52077(13) 0.53791(14) 0.70860(10) 0.0239(3) Uani 1 1 d . . . . .
H11A H 0.537112 0.525116 0.787063 0.029 Uiso 1 1 calc R U . . .
H11B H 0.605549 0.515043 0.680519 0.029 Uiso 1 1 calc R U . . .
C8 C 0.31337(13) 0.53537(15) 0.56861(10) 0.0269(3) Uani 1 1 d . . . . .
H8 H 0.274801 0.489331 0.498699 0.032 Uiso 1 1 calc R U . . .
C9 C 0.25744(13) 0.49000(16) 0.66978(11) 0.0289(3) Uani 1 1 d . . . . .
H9A H 0.249626 0.566768 0.723527 0.035 Uiso 1 1 calc R U . . .
H9B H 0.185125 0.414384 0.662442 0.035 Uiso 1 1 calc R U . . .
C2 C 0.70838(13) 0.89632(15) 0.53962(10) 0.0257(3) Uani 1 1 d . . . . .
H2 H 0.632515 0.956846 0.513778 0.031 Uiso 1 1 calc R U . . .
C5 C 0.93492(13) 0.71177(15) 0.61708(12) 0.0297(3) Uani 1 1 d . . . . .
H5 H 1.009886 0.649569 0.641999 0.036 Uiso 1 1 calc R U . . .
C7 C 0.37895(14) 0.68855(15) 0.56984(11) 0.0273(3) Uani 1 1 d . . . . .
H7A H 0.432149 0.699675 0.510909 0.033 Uiso 1 1 calc R U . . .
H7B H 0.309198 0.766792 0.564411 0.033 Uiso 1 1 calc R U . . .
C4 C 0.93114(15) 0.79076(17) 0.52016(12) 0.0329(3) Uani 1 1 d . . . . .
H4 H 1.004128 0.782011 0.480861 0.040 Uiso 1 1 calc R U . . .
C3 C 0.81853(15) 0.88267(18) 0.48199(11) 0.0332(3) Uani 1 1 d . . . . .
H3 H 0.816894 0.935443 0.417390 0.040 Uiso 1 1 calc R U . . .

loop_
_atom_site_aniso_label
_atom_site_aniso_U_11
_atom_site_aniso_U_22
_atom_site_aniso_U_33
_atom_site_aniso_U_23
_atom_site_aniso_U_13
_atom_site_aniso_U_12
S001 0.01895(17) 0.02083(18) 0.02008(18) -0.00252(9) 0.00390(11) -0.00020(9)
O2 0.0260(5) 0.0223(4) 0.0361(5) -0.0022(4) 0.0072(4) 0.0045(3)
O1 0.0285(5) 0.0366(5) 0.0193(4) -0.0036(3) 0.0034(4) -0.0047(4)
N1 0.0185(5) 0.0219(5) 0.0218(5) 0.0003(4) 0.0007(4) -0.0012(4)
C1 0.0182(5) 0.0198(5) 0.0207(5) -0.0015(4) 0.0025(4) -0.0023(4)
C6 0.0202(5) 0.0210(6) 0.0280(6) 0.0006(4) 0.0025(4) -0.0014(4)
C10 0.0234(6) 0.0249(6) 0.0311(6) -0.0037(5) 0.0067(5) -0.0037(5)
C11 0.0207(6) 0.0225(6) 0.0284(6) 0.0014(4) 0.0039(4) -0.0003(4)
C8 0.0251(6) 0.0329(7) 0.0223(6) -0.0044(5) 0.0026(5) -0.0063(5)
C9 0.0211(6) 0.0363(7) 0.0305(6) -0.0024(5) 0.0075(5) -0.0060(5)
C2 0.0243(6) 0.0283(6) 0.0239(6) 0.0030(5) 0.0024(5) -0.0014(5)
C5 0.0199(6) 0.0271(6) 0.0425(7) -0.0058(5) 0.0066(5) 0.0010(5)
C7 0.0250(6) 0.0325(7) 0.0226(6) 0.0020(5) -0.0010(5) -0.0035(5)
C4 0.0264(6) 0.0392(7) 0.0363(7) -0.0115(6) 0.0145(5) -0.0076(6)
C3 0.0347(7) 0.0423(8) 0.0240(6) 0.0016(5) 0.0091(5) -0.0087(6)

loop_
_atom_type_symbol
_atom_type_description
_atom_type_scat_dispersion_real
_atom_type_scat_dispersion_imag
_atom_type_scat_source
C C 0.0033 0.0016 'International Tables Vol C Tables 4.2.6.8 and 6.1.1.4'
H H 0.0000 0.0000 'International Tables Vol C Tables 4.2.6.8 and 6.1.1.4'
N N 0.0061 0.0033 'International Tables Vol C Tables 4.2.6.8 and 6.1.1.4'
O O 0.0106 0.0060 'International Tables Vol C Tables 4.2.6.8 and 6.1.1.4'
S S 0.1246 0.1234 'International Tables Vol C Tables 4.2.6.8 and 6.1.1.4'

loop_
_geom_angle_atom_site_label_1
_geom_angle_atom_site_label_2
_geom_angle_atom_site_label_3
_geom_angle
_geom_angle_site_symmetry_1
_geom_angle_site_symmetry_3
_geom_angle_publ_flag
O2 S001 N1 106.42(6) . . ?
O2 S001 C1 107.69(6) . . ?
O1 S001 O2 119.99(6) . . ?
O1 S001 N1 107.10(6) . . ?
O1 S001 C1 107.27(6) . . ?
N1 S001 C1 107.88(6) . . ?
C11 N1 S001 119.17(8) . . ?
C11 N1 C7 110.02(10) . . ?
C7 N1 S001 120.02(8) . . ?
C6 C1 S001 119.04(9) . . ?
C2 C1 S001 119.48(9) . . ?
C2 C1 C6 121.48(11) . . ?
C1 C6 H6 120.5 . . ?
C5 C6 C1 119.04(12) . . ?
C5 C6 H6 120.5 . . ?
C11 C10 H10 119.2 . . ?
C11 C10 C8 107.72(11) . . ?
C8 C10 H10 119.2 . . ?
C9 C10 H10 119.2 . . ?
C9 C10 C11 116.80(11) . . ?
C9 C10 C8 59.95(9) . . ?
N1 C11 C10 102.39(10) . . ?
N1 C11 H11A 111.3 . . ?
N1 C11 H11B 111.3 . . ?
C10 C11 H11A 111.3 . . ?
C10 C11 H11B 111.3 . . ?
H11A C11 H11B 109.2 . . ?
C10 C8 H8 119.3 . . ?
C9 C8 C10 59.72(9) . . ?
C9 C8 H8 119.3 . . ?
C9 C8 C7 116.48(11) . . ?
C7 C8 C10 107.76(10) . . ?
C7 C8 H8 119.3 . . ?
C10 C9 C8 60.33(9) . . ?
C10 C9 H9A 117.7 . . ?
C10 C9 H9B 117.7 . . ?
C8 C9 H9A 117.7 . . ?
C8 C9 H9B 117.7 . . ?
H9A C9 H9B 114.9 . . ?
C1 C2 H2 120.6 . . ?
C3 C2 C1 118.72(12) . . ?
C3 C2 H2 120.6 . . ?
C6 C5 H5 120.0 . . ?
C6 C5 C4 120.03(13) . . ?
C4 C5 H5 120.0 . . ?
N1 C7 C8 102.45(10) . . ?
N1 C7 H7A 111.3 . . ?
N1 C7 H7B 111.3 . . ?
C8 C7 H7A 111.3 . . ?
C8 C7 H7B 111.3 . . ?
H7A C7 H7B 109.2 . . ?
C5 C4 H4 119.9 . . ?
C3 C4 C5 120.18(12) . . ?
C3 C4 H4 119.9 . . ?
C2 C3 C4 120.54(13) . . ?
C2 C3 H3 119.7 . . ?
C4 C3 H3 119.7 . . ?

loop_
_geom_bond_atom_site_label_1
_geom_bond_atom_site_label_2
_geom_bond_distance
_geom_bond_site_symmetry_2
_geom_bond_publ_flag
S001 O2 1.4398(10) . ?
S001 O1 1.4368(10) . ?
S001 N1 1.6248(11) . ?
S001 C1 1.7687(13) . ?
N1 C11 1.4848(16) . ?
N1 C7 1.4859(16) . ?
C1 C6 1.3943(17) . ?
C1 C2 1.3928(17) . ?
C6 H6 0.9300 . ?
C6 C5 1.3925(18) . ?
C10 H10 0.9800 . ?
C10 C11 1.5114(17) . ?
C10 C8 1.5129(19) . ?
C10 C9 1.5036(18) . ?
C11 H11A 0.9700 . ?
C11 H11B 0.9700 . ?
C8 H8 0.9800 . ?
C8 C9 1.5071(18) . ?
C8 C7 1.5105(18) . ?
C9 H9A 0.9700 . ?
C9 H9B 0.9700 . ?
C2 H2 0.9300 . ?
C2 C3 1.3905(19) . ?
C5 H5 0.9300 . ?
C5 C4 1.393(2) . ?
C7 H7A 0.9700 . ?
C7 H7B 0.9700 . ?
C4 H4 0.9300 . ?
C4 C3 1.391(2) . ?
C3 H3 0.9300 . ?

loop_
_geom_torsion_atom_site_label_1
_geom_torsion_atom_site_label_2
_geom_torsion_atom_site_label_3
_geom_torsion_atom_site_label_4
_geom_torsion
_geom_torsion_site_symmetry_1
_geom_torsion_site_symmetry_2
_geom_torsion_site_symmetry_3
_geom_torsion_site_symmetry_4
_geom_torsion_publ_flag
S001 N1 C11 C10 -175.35(8) . . . . ?
S001 N1 C7 C8 174.76(8) . . . . ?
S001 C1 C6 C5 178.59(9) . . . . ?
S001 C1 C2 C3 -179.55(10) . . . . ?
O2 S001 N1 C11 -178.04(9) . . . . ?
O2 S001 N1 C7 41.13(11) . . . . ?
O2 S001 C1 C6 162.08(9) . . . . ?
O2 S001 C1 C2 -18.58(11) . . . . ?
O1 S001 N1 C11 -48.55(11) . . . . ?
O1 S001 N1 C7 170.61(9) . . . . ?
O1 S001 C1 C6 31.64(11) . . . . ?
O1 S001 C1 C2 -149.01(10) . . . . ?
N1 S001 C1 C6 -83.43(10) . . . . ?
N1 S001 C1 C2 95.92(11) . . . . ?
C1 S001 N1 C11 66.63(10) . . . . ?
C1 S001 N1 C7 -74.20(11) . . . . ?
C1 C6 C5 C4 1.19(19) . . . . ?
C1 C2 C3 C4 0.7(2) . . . . ?
C6 C1 C2 C3 -0.22(19) . . . . ?
C6 C5 C4 C3 -0.7(2) . . . . ?
C10 C8 C7 N1 -17.63(13) . . . . ?
C11 N1 C7 C8 30.70(13) . . . . ?
C11 C10 C8 C9 -111.22(12) . . . . ?
C11 C10 C8 C7 -0.42(14) . . . . ?
C11 C10 C9 C8 95.84(12) . . . . ?
C8 C10 C11 N1 18.30(13) . . . . ?
C9 C10 C11 N1 -46.39(14) . . . . ?
C9 C10 C8 C7 110.80(12) . . . . ?
C9 C8 C7 N1 46.77(14) . . . . ?
C2 C1 C6 C5 -0.74(18) . . . . ?
C5 C4 C3 C2 -0.3(2) . . . . ?
C7 N1 C11 C10 -30.94(12) . . . . ?
C7 C8 C9 C10 -95.96(12) . . . . ?
